data_4112057
loop_
_publ_author_name
'Paul D. Oldenburg'
'Albert A. Shteinman'
'Lawrence Que'

_publ_section_title
;
 Iron-Catalyzed Olefincis-Dihydroxylation Using a Bio-Inspired
 N,N,O-Ligand
;
_journal_name_full 'Journal of the American Chemical Society'
_journal_page_first 15672
_journal_page_last 15673
_journal_paper_doi 10.1021/ja054947i
_journal_volume 127
_journal_year 2005
_chemical_formula_moiety 'C36 H30 Fe N6 O2, 2(C F3 O3 S)'
_chemical_formula_sum 'C38 H30 F6 Fe N6 O8 S2'
_chemical_formula_weight 932.65
_chemical_name_common 04108
_chemical_name_systematic
; 
 ? 
;
_space_group_IT_number 2
_symmetry_cell_setting triclinic
_symmetry_space_group_name_Hall '-P 1'
_symmetry_space_group_name_H-M 'P -1'
_atom_sites_solution_hydrogens geom
_atom_sites_solution_primary direct
_atom_sites_solution_secondary difmap
_audit_creation_method SHELXL-97
_cell_angle_alpha 110.064(2)
_cell_angle_beta 95.696(3)
_cell_angle_gamma 91.331(3)
_cell_formula_units_Z 1
_cell_length_a 9.0468(14)
_cell_length_b 10.5152(16)
_cell_length_c 10.7334(16)
_cell_measurement_reflns_used 2994
_cell_measurement_temperature 173(2)
_cell_measurement_theta_max 24.98
_cell_measurement_theta_min 2.34
_cell_volume 952.6(3)
_computing_cell_refinement 'SAINT, Bruker'
_computing_data_collection 'SMART, Bruker'
_computing_data_reduction 'SAINT, Bruker'
_computing_molecular_graphics 'SHELXTL, Bruker'
_computing_publication_material 'Bruker SHELXTL'
_computing_structure_refinement 'SHELXL-97 (Sheldrick, 1997)'
_computing_structure_solution SIR-97
_diffrn_ambient_temperature 173(2)
_diffrn_measured_fraction_theta_full 0.998
_diffrn_measured_fraction_theta_max 0.998
_diffrn_measurement_device_type 'Siemens SMART Platform CCD'
_diffrn_measurement_method 'area detector, omega scans'
_diffrn_radiation_monochromator graphite
_diffrn_radiation_source 'normal-focus sealed tube'
_diffrn_radiation_type MoK\a
_diffrn_radiation_wavelength 0.71073
_diffrn_reflns_av_R_equivalents 0.0000
_diffrn_reflns_av_sigmaI/netI 0.0344
_diffrn_reflns_limit_h_max 10
_diffrn_reflns_limit_h_min -10
_diffrn_reflns_limit_k_max 11
_diffrn_reflns_limit_k_min -12
_diffrn_reflns_limit_l_max 12
_diffrn_reflns_limit_l_min 0
_diffrn_reflns_number 3355
_diffrn_reflns_theta_full 25.03
_diffrn_reflns_theta_max 25.03
_diffrn_reflns_theta_min 2.03
_exptl_absorpt_coefficient_mu 0.598
_exptl_absorpt_correction_T_max 0.9940
_exptl_absorpt_correction_T_min 0.9426
_exptl_absorpt_correction_type multi-scan
_exptl_absorpt_process_details 'Sadabs, R. Blessing, 1995'
_exptl_crystal_colour yellow-green
_exptl_crystal_density_meas 0
_exptl_crystal_description plate
_exptl_crystal_F_000 476
_exptl_crystal_size_max 0.1
_exptl_crystal_size_mid 0.05
_exptl_crystal_size_min 0.01
_refine_diff_density_max 0.361
_refine_diff_density_min -0.403
_refine_diff_density_rms 0.053
_refine_ls_extinction_method none
_refine_ls_goodness_of_fit_ref 1.000
_refine_ls_hydrogen_treatment riding
_refine_ls_matrix_type full
_refine_ls_number_parameters 277
_refine_ls_number_reflns 3355
_refine_ls_number_restraints 0
_refine_ls_restrained_S_all 1.000
_refine_ls_R_factor_all 0.0534
_refine_ls_R_factor_gt 0.0406
_refine_ls_shift/su_max 0.001
_refine_ls_shift/su_mean 0.000
_refine_ls_structure_factor_coef Fsqd
_refine_ls_weighting_details 'calc w=1/[\s^2^(Fo^2^)+(0.0228P)^2^+1.3407P] where P=(Fo^2^+2Fc^2^)/3'
_refine_ls_weighting_scheme calc
_refine_ls_wR_factor_gt 0.0800
_refine_ls_wR_factor_ref 0.0842
_reflns_number_gt 2786
_reflns_number_total 3355
_reflns_threshold_expression >2sigma(I)
_cod_data_source_file ja054947isi20050722_043827.cif
_cod_data_source_block 04108a
_cod_database_code 4112057

loop_
_symmetry_equiv_pos_as_xyz
'x, y, z'
'-x, -y, -z'

loop_
_atom_site_label
_atom_site_type_symbol
_atom_site_fract_x
_atom_site_fract_y
_atom_site_fract_z
_atom_site_U_iso_or_equiv
_atom_site_adp_type
_atom_site_occupancy
_atom_site_symmetry_multiplicity
_atom_site_calc_flag
_atom_site_refinement_flags
Fe1 Fe 0.5000 0.5000 0.5000 0.02234(14) Uani 1 2 d S
S1 S 0.79162(8) 1.02651(7) 1.15719(7) 0.03199(18) Uani 1 1 d .
O4 O 0.9117(2) 1.1274(2) 1.1887(2) 0.0456(6) Uani 1 1 d .
O3 O 0.7377(2) 0.9660(2) 1.0175(2) 0.0411(5) Uani 1 1 d .
F3 F 0.7773(2) 0.78093(18) 1.1673(2) 0.0546(5) Uani 1 1 d .
O2 O 0.6767(2) 1.0588(2) 1.2445(2) 0.0463(6) Uani 1 1 d .
O1 O 0.4607(2) 0.54690(18) 0.69444(17) 0.0295(4) Uani 1 1 d .
N1 N 0.6345(2) 0.7088(2) 0.8273(2) 0.0262(5) Uani 1 1 d .
H1A H 0.6562 0.7676 0.9088 0.031 Uiso 1 1 calc R
N3 N 0.7288(2) 0.4721(2) 0.5664(2) 0.0254(5) Uani 1 1 d .
N2 N 0.5837(2) 0.7053(2) 0.5320(2) 0.0258(5) Uani 1 1 d .
F2 F 0.9380(2) 0.9182(2) 1.3164(2) 0.0650(6) Uani 1 1 d .
F1 F 0.9839(2) 0.8393(2) 1.1127(3) 0.0758(7) Uani 1 1 d .
C3 C 0.9543(3) 0.5505(3) 0.7134(3) 0.0309(6) Uani 1 1 d .
H3B H 1.0091 0.6191 0.7867 0.037 Uiso 1 1 calc R
C12 C 0.5080(3) 0.6337(3) 0.8055(2) 0.0239(6) Uani 1 1 d .
C1 C 0.7439(3) 0.7065(3) 0.7329(3) 0.0247(6) Uani 1 1 d .
H1B H 0.8301 0.7674 0.7890 0.030 Uiso 1 1 calc R
C7 C 0.6918(3) 0.7704(3) 0.6303(3) 0.0247(6) Uani 1 1 d .
C2 C 0.8089(3) 0.5694(3) 0.6700(2) 0.0240(6) Uani 1 1 d .
C18 C 0.3365(3) 0.5382(3) 0.9201(3) 0.0304(6) Uani 1 1 d .
H18A H 0.3353 0.4547 0.8478 0.037 Uiso 1 1 calc R
C17 C 0.2547(3) 0.5476(3) 1.0245(3) 0.0367(7) Uani 1 1 d .
H17A H 0.1971 0.4707 1.0242 0.044 Uiso 1 1 calc R
C13 C 0.4212(3) 0.6512(3) 0.9204(2) 0.0245(6) Uani 1 1 d .
C14 C 0.4225(3) 0.7729(3) 1.0255(3) 0.0316(6) Uani 1 1 d .
H14A H 0.4798 0.8501 1.0263 0.038 Uiso 1 1 calc R
C5 C 0.9367(3) 0.3319(3) 0.5426(3) 0.0341(7) Uani 1 1 d .
H5A H 0.9784 0.2490 0.4967 0.041 Uiso 1 1 calc R
C8 C 0.7613(3) 0.8920(3) 0.6377(3) 0.0313(6) Uani 1 1 d .
H8A H 0.8355 0.9375 0.7094 0.038 Uiso 1 1 calc R
C15 C 0.3394(3) 0.7812(3) 1.1297(3) 0.0409(8) Uani 1 1 d .
H15A H 0.3395 0.8647 1.2017 0.049 Uiso 1 1 calc R
C9 C 0.7219(3) 0.9461(3) 0.5399(3) 0.0364(7) Uani 1 1 d .
H9A H 0.7696 1.0288 0.5430 0.044 Uiso 1 1 calc R
C10 C 0.6128(3) 0.8794(3) 0.4378(3) 0.0338(7) Uani 1 1 d .
H10A H 0.5845 0.9142 0.3687 0.041 Uiso 1 1 calc R
C4 C 1.0181(3) 0.4304(3) 0.6483(3) 0.0376(7) Uani 1 1 d .
H4B H 1.1173 0.4162 0.6766 0.045 Uiso 1 1 calc R
C11 C 0.5459(3) 0.7610(3) 0.4383(3) 0.0308(6) Uani 1 1 d .
H11A H 0.4690 0.7159 0.3690 0.037 Uiso 1 1 calc R
C6 C 0.7935(3) 0.3565(3) 0.5050(3) 0.0293(6) Uani 1 1 d .
H6A H 0.7373 0.2885 0.4321 0.035 Uiso 1 1 calc R
C16 C 0.2567(3) 0.6694(3) 1.1297(3) 0.0403(8) Uani 1 1 d .
H16A H 0.2011 0.6759 1.2020 0.048 Uiso 1 1 calc R
C19 C 0.8767(3) 0.8844(3) 1.1884(3) 0.0397(7) Uani 1 1 d .

loop_
_atom_site_aniso_label
_atom_site_aniso_U_11
_atom_site_aniso_U_22
_atom_site_aniso_U_33
_atom_site_aniso_U_23
_atom_site_aniso_U_13
_atom_site_aniso_U_12
Fe1 0.0225(3) 0.0234(3) 0.0172(3) 0.0031(2) -0.0006(2) -0.0039(2)
S1 0.0325(4) 0.0261(4) 0.0329(4) 0.0062(3) -0.0009(3) -0.0053(3)
O4 0.0459(13) 0.0362(12) 0.0503(14) 0.0146(10) -0.0085(11) -0.0181(10)
O3 0.0498(13) 0.0335(12) 0.0330(11) 0.0058(9) -0.0054(10) -0.0059(10)
F3 0.0515(12) 0.0320(10) 0.0803(14) 0.0218(10) 0.0008(10) -0.0063(9)
O2 0.0515(14) 0.0368(12) 0.0487(13) 0.0083(10) 0.0202(11) 0.0047(10)
O1 0.0304(10) 0.0321(11) 0.0200(10) 0.0024(8) 0.0020(8) -0.0082(8)
N1 0.0268(12) 0.0280(12) 0.0176(11) 0.0005(9) 0.0017(9) -0.0026(10)
N3 0.0235(12) 0.0268(12) 0.0237(11) 0.0063(10) 0.0026(9) -0.0024(9)
N2 0.0258(12) 0.0253(12) 0.0240(12) 0.0062(10) 0.0018(9) -0.0015(10)
F2 0.0552(13) 0.0761(15) 0.0732(15) 0.0475(12) -0.0213(11) -0.0192(11)
F1 0.0547(13) 0.0765(16) 0.115(2) 0.0475(15) 0.0374(13) 0.0314(12)
C3 0.0270(15) 0.0350(16) 0.0298(15) 0.0118(13) -0.0016(12) -0.0038(12)
C12 0.0253(14) 0.0252(14) 0.0191(13) 0.0061(11) -0.0007(11) 0.0005(11)
C1 0.0207(13) 0.0247(14) 0.0237(14) 0.0030(11) 0.0009(11) -0.0068(11)
C7 0.0220(13) 0.0243(14) 0.0237(14) 0.0021(11) 0.0059(11) 0.0023(11)
C2 0.0225(13) 0.0291(15) 0.0216(13) 0.0103(11) 0.0032(11) -0.0025(11)
C18 0.0313(15) 0.0318(16) 0.0272(15) 0.0089(12) 0.0036(12) -0.0001(12)
C17 0.0329(16) 0.0455(18) 0.0369(17) 0.0204(15) 0.0076(13) 0.0004(14)
C13 0.0223(13) 0.0305(15) 0.0205(13) 0.0091(11) -0.0003(11) 0.0033(11)
C14 0.0305(15) 0.0323(16) 0.0296(15) 0.0075(13) 0.0045(12) 0.0020(12)
C5 0.0335(16) 0.0321(16) 0.0392(17) 0.0131(14) 0.0115(13) 0.0092(13)
C8 0.0262(15) 0.0269(15) 0.0372(16) 0.0067(13) 0.0038(12) -0.0012(12)
C15 0.0440(19) 0.0451(19) 0.0284(16) 0.0038(14) 0.0107(14) 0.0101(15)
C9 0.0356(17) 0.0273(16) 0.0490(19) 0.0155(14) 0.0105(14) -0.0007(13)
C10 0.0355(16) 0.0338(16) 0.0368(16) 0.0168(14) 0.0089(13) 0.0066(13)
C4 0.0251(15) 0.0455(19) 0.0461(18) 0.0208(15) 0.0038(13) 0.0054(14)
C11 0.0311(15) 0.0306(15) 0.0293(15) 0.0089(13) 0.0025(12) 0.0021(12)
C6 0.0296(15) 0.0285(15) 0.0275(15) 0.0055(12) 0.0079(12) 0.0031(12)
C16 0.0372(17) 0.059(2) 0.0310(16) 0.0207(15) 0.0122(13) 0.0118(15)
C19 0.0301(16) 0.0383(18) 0.053(2) 0.0203(15) -0.0005(15) -0.0053(14)

loop_
_atom_type_symbol
_atom_type_description
_atom_type_scat_dispersion_real
_atom_type_scat_dispersion_imag
_atom_type_scat_source
C C 0.0033 0.0016 'International Tables Vol C Tables 4.2.6.8 and 6.1.1.4'
H H 0.0000 0.0000 'International Tables Vol C Tables 4.2.6.8 and 6.1.1.4'
N N 0.0061 0.0033 'International Tables Vol C Tables 4.2.6.8 and 6.1.1.4'
O O 0.0106 0.0060 'International Tables Vol C Tables 4.2.6.8 and 6.1.1.4'
F F 0.0171 0.0103 'International Tables Vol C Tables 4.2.6.8 and 6.1.1.4'
S S 0.1246 0.1234 'International Tables Vol C Tables 4.2.6.8 and 6.1.1.4'
Fe Fe 0.3463 0.8444 'International Tables Vol C Tables 4.2.6.8 and 6.1.1.4'

loop_
_geom_angle_atom_site_label_1
_geom_angle_atom_site_label_2
_geom_angle_atom_site_label_3
_geom_angle
_geom_angle_site_symmetry_1
_geom_angle_site_symmetry_3
O1 Fe1 O1 180.0 2_666 .
O1 Fe1 N2 92.93(8) 2_666 2_666
O1 Fe1 N2 87.07(8) . 2_666
O1 Fe1 N2 87.07(8) 2_666 .
O1 Fe1 N2 92.93(8) . .
N2 Fe1 N2 180.000(1) 2_666 .
O1 Fe1 N3 93.42(8) 2_666 .
O1 Fe1 N3 86.58(8) . .
N2 Fe1 N3 95.62(8) 2_666 .
N2 Fe1 N3 84.38(8) . .
O1 Fe1 N3 86.58(8) 2_666 2_666
O1 Fe1 N3 93.42(8) . 2_666
N2 Fe1 N3 84.38(8) 2_666 2_666
N2 Fe1 N3 95.62(8) . 2_666
N3 Fe1 N3 180.000(1) . 2_666
O4 S1 O2 115.40(14) . .
O4 S1 O3 115.47(13) . .
O2 S1 O3 114.41(14) . .
O4 S1 C19 104.00(14) . .
O2 S1 C19 104.03(14) . .
O3 S1 C19 100.96(14) . .
C12 O1 Fe1 137.44(17) . .
C12 N1 C1 128.6(2) . .
C12 N1 H1A 115.7 . .
C1 N1 H1A 115.7 . .
C6 N3 C2 118.4(2) . .
C6 N3 Fe1 120.37(17) . .
C2 N3 Fe1 121.24(17) . .
C7 N2 C11 117.8(2) . .
C7 N2 Fe1 121.96(18) . .
C11 N2 Fe1 119.24(18) . .
C4 C3 C2 119.3(3) . .
C4 C3 H3B 120.4 . .
C2 C3 H3B 120.4 . .
O1 C12 N1 123.4(2) . .
O1 C12 C13 118.7(2) . .
N1 C12 C13 117.9(2) . .
N1 C1 C7 113.7(2) . .
N1 C1 C2 114.9(2) . .
C7 C1 C2 112.4(2) . .
N1 C1 H1B 104.8 . .
C7 C1 H1B 104.8 . .
C2 C1 H1B 104.8 . .
N2 C7 C8 121.7(3) . .
N2 C7 C1 119.3(2) . .
C8 C7 C1 118.9(2) . .
N3 C2 C3 121.1(2) . .
N3 C2 C1 119.5(2) . .
C3 C2 C1 119.2(2) . .
C17 C18 C13 120.2(3) . .
C17 C18 H18A 119.9 . .
C13 C18 H18A 119.9 . .
C18 C17 C16 119.8(3) . .
C18 C17 H17A 120.1 . .
C16 C17 H17A 120.1 . .
C14 C13 C18 119.8(2) . .
C14 C13 C12 122.8(2) . .
C18 C13 C12 117.4(2) . .
C13 C14 C15 119.5(3) . .
C13 C14 H14A 120.3 . .
C15 C14 H14A 120.3 . .
C6 C5 C4 118.4(3) . .
C6 C5 H5A 120.8 . .
C4 C5 H5A 120.8 . .
C9 C8 C7 119.4(3) . .
C9 C8 H8A 120.3 . .
C7 C8 H8A 120.3 . .
C16 C15 C14 120.6(3) . .
C16 C15 H15A 119.7 . .
C14 C15 H15A 119.7 . .
C8 C9 C10 119.4(3) . .
C8 C9 H9A 120.3 . .
C10 C9 H9A 120.3 . .
C11 C10 C9 118.2(3) . .
C11 C10 H10A 120.9 . .
C9 C10 H10A 120.9 . .
C5 C4 C3 119.5(3) . .
C5 C4 H4B 120.2 . .
C3 C4 H4B 120.2 . .
N2 C11 C10 123.5(3) . .
N2 C11 H11A 118.3 . .
C10 C11 H11A 118.3 . .
N3 C6 C5 123.3(3) . .
N3 C6 H6A 118.3 . .
C5 C6 H6A 118.3 . .
C15 C16 C17 120.1(3) . .
C15 C16 H16A 120.0 . .
C17 C16 H16A 120.0 . .
F1 C19 F3 108.2(3) . .
F1 C19 F2 106.8(3) . .
F3 C19 F2 106.0(2) . .
F1 C19 S1 111.9(2) . .
F3 C19 S1 111.8(2) . .
F2 C19 S1 111.8(2) . .

loop_
_geom_bond_atom_site_label_1
_geom_bond_atom_site_label_2
_geom_bond_distance
_geom_bond_site_symmetry_2
Fe1 O1 2.0431(17) 2_666
Fe1 O1 2.0431(17) .
Fe1 N2 2.171(2) 2_666
Fe1 N2 2.171(2) .
Fe1 N3 2.181(2) .
Fe1 N3 2.181(2) 2_666
S1 O4 1.431(2) .
S1 O2 1.438(2) .
S1 O3 1.441(2) .
S1 C19 1.812(3) .
F3 C19 1.338(3) .
O1 C12 1.253(3) .
N1 C12 1.329(3) .
N1 C1 1.480(3) .
N1 H1A 0.8800 .
N3 C6 1.347(3) .
N3 C2 1.354(3) .
N2 C7 1.344(3) .
N2 C11 1.347(3) .
F2 C19 1.352(4) .
F1 C19 1.318(4) .
C3 C4 1.388(4) .
C3 C2 1.393(4) .
C3 H3B 0.9500 .
C12 C13 1.488(4) .
C1 C7 1.518(4) .
C1 C2 1.527(4) .
C1 H1B 1.0000 .
C7 C8 1.386(4) .
C18 C17 1.381(4) .
C18 C13 1.398(4) .
C18 H18A 0.9500 .
C17 C16 1.385(4) .
C17 H17A 0.9500 .
C13 C14 1.384(4) .
C14 C15 1.388(4) .
C14 H14A 0.9500 .
C5 C6 1.375(4) .
C5 C4 1.377(4) .
C5 H5A 0.9500 .
C8 C9 1.377(4) .
C8 H8A 0.9500 .
C15 C16 1.379(4) .
C15 H15A 0.9500 .
C9 C10 1.376(4) .
C9 H9A 0.9500 .
C10 C11 1.374(4) .
C10 H10A 0.9500 .
C4 H4B 0.9500 .
C11 H11A 0.9500 .
C6 H6A 0.9500 .
C16 H16A 0.9500 .

loop_
_geom_torsion_atom_site_label_1
_geom_torsion_atom_site_label_2
_geom_torsion_atom_site_label_3
_geom_torsion_atom_site_label_4
_geom_torsion
_geom_torsion_site_symmetry_1
O1 Fe1 O1 C12 -140(100) 2_666
N2 Fe1 O1 C12 155.6(3) 2_666
N2 Fe1 O1 C12 -24.4(3) .
N3 Fe1 O1 C12 59.8(3) .
N3 Fe1 O1 C12 -120.2(3) 2_666
O1 Fe1 N3 C6 -52.4(2) 2_666
O1 Fe1 N3 C6 127.6(2) .
N2 Fe1 N3 C6 40.8(2) 2_666
N2 Fe1 N3 C6 -139.2(2) .
N3 Fe1 N3 C6 123(100) 2_666
O1 Fe1 N3 C2 127.95(19) 2_666
O1 Fe1 N3 C2 -52.05(19) .
N2 Fe1 N3 C2 -138.77(19) 2_666
N2 Fe1 N3 C2 41.23(19) .
N3 Fe1 N3 C2 -56(100) 2_666
O1 Fe1 N2 C7 -127.8(2) 2_666
O1 Fe1 N2 C7 52.2(2) .
N2 Fe1 N2 C7 64(100) 2_666
N3 Fe1 N2 C7 -34.09(19) .
N3 Fe1 N2 C7 145.91(19) 2_666
O1 Fe1 N2 C11 40.5(2) 2_666
O1 Fe1 N2 C11 -139.5(2) .
N2 Fe1 N2 C11 -128(100) 2_666
N3 Fe1 N2 C11 134.2(2) .
N3 Fe1 N2 C11 -45.8(2) 2_666
Fe1 O1 C12 N1 -16.8(4) .
Fe1 O1 C12 C13 165.27(18) .
C1 N1 C12 O1 -1.0(4) .
C1 N1 C12 C13 176.9(2) .
C12 N1 C1 C7 73.8(3) .
C12 N1 C1 C2 -57.8(3) .
C11 N2 C7 C8 1.1(4) .
Fe1 N2 C7 C8 169.53(19) .
C11 N2 C7 C1 -176.3(2) .
Fe1 N2 C7 C1 -7.9(3) .
N1 C1 C7 N2 -71.7(3) .
C2 C1 C7 N2 61.1(3) .
N1 C1 C7 C8 110.9(3) .
C2 C1 C7 C8 -116.3(3) .
C6 N3 C2 C3 -0.5(4) .
Fe1 N3 C2 C3 179.08(19) .
C6 N3 C2 C1 174.2(2) .
Fe1 N3 C2 C1 -6.1(3) .
C4 C3 C2 N3 0.5(4) .
C4 C3 C2 C1 -174.3(2) .
N1 C1 C2 N3 79.6(3) .
C7 C1 C2 N3 -52.6(3) .
N1 C1 C2 C3 -105.5(3) .
C7 C1 C2 C3 122.3(3) .
C13 C18 C17 C16 0.0(4) .
C17 C18 C13 C14 -0.2(4) .
C17 C18 C13 C12 179.4(2) .
O1 C12 C13 C14 -151.8(3) .
N1 C12 C13 C14 30.1(4) .
O1 C12 C13 C18 28.6(4) .
N1 C12 C13 C18 -149.5(2) .
C18 C13 C14 C15 0.0(4) .
C12 C13 C14 C15 -179.6(3) .
N2 C7 C8 C9 -1.8(4) .
C1 C7 C8 C9 175.6(2) .
C13 C14 C15 C16 0.4(4) .
C7 C8 C9 C10 0.8(4) .
C8 C9 C10 C11 0.7(4) .
C6 C5 C4 C3 0.0(4) .
C2 C3 C4 C5 -0.2(4) .
C7 N2 C11 C10 0.6(4) .
Fe1 N2 C11 C10 -168.2(2) .
C9 C10 C11 N2 -1.5(4) .
C2 N3 C6 C5 0.2(4) .
Fe1 N3 C6 C5 -179.4(2) .
C4 C5 C6 N3 0.0(4) .
C14 C15 C16 C17 -0.7(5) .
C18 C17 C16 C15 0.5(5) .
O4 S1 C19 F1 -60.4(3) .
O2 S1 C19 F1 178.5(2) .
O3 S1 C19 F1 59.6(2) .
O4 S1 C19 F3 178.1(2) .
O2 S1 C19 F3 56.9(3) .
O3 S1 C19 F3 -61.9(3) .
O4 S1 C19 F2 59.4(2) .
O2 S1 C19 F2 -61.8(2) .
O3 S1 C19 F2 179.4(2) .
